data_9009981
loop_
_publ_author_name
'Perdikatsis, B.'

_publ_section_title
;
 X-ray powder diffraction study of francolite by the Rietveld method
 Sample: T = 1200 C
 Note: Reported structure does not reproduce reported formula or bondlengths
;
_journal_coden_ASTM MSFOEP
_journal_name_full 'Materials Science Forum'
_journal_page_first 809
_journal_page_last 814
_journal_paper_doi 10.4028/www.scientific.net/MSF.79-82.809
_journal_volume 79-82
_journal_year 1991
_chemical_compound_source 'Epirus, Greece'
_chemical_formula_sum 'Ca2.176 F0.169 O8.973 P1.488'
_chemical_name_mineral Carbonate-fluorapatite
_space_group_IT_number 176
_symmetry_space_group_name_Hall '-P 6c'
_symmetry_space_group_name_H-M 'P 63/m'
_cell_angle_alpha 90
_cell_angle_beta 90
_cell_angle_gamma 120
_cell_length_a 9.3708
_cell_length_b 9.3708
_cell_length_c 6.8880
_cell_formula_units_Z 2
_cell_volume 523.814
_database_code_amcsd 0014388
_diffrn_ambient_temperature 1473.15
_exptl_crystal_density_diffrn 1.776
_cod_original_formula_sum 'Ca2.176 P1.488 O8.973 F.169'
_cod_database_code 9009981

loop_
_space_group_symop_operation_xyz
x,y,z
-x+y,-x,1/2-z
x-y,x,1/2+z
y,-x+y,-z
-y,x-y,z
x,y,1/2-z
-x,-y,1/2+z
x-y,x,-z
-x+y,-x,z
-y,x-y,1/2-z
y,-x+y,1/2+z
-x,-y,-z

loop_
_atom_site_label
_atom_site_fract_x
_atom_site_fract_y
_atom_site_fract_z
_atom_site_occupancy
_atom_site_U_iso_or_equiv
Ca1 0.33333 0.66667 0.00050 0.33800 0.01512
Ca2 0.24100 0.99150 0.25000 0.50000 0.00566
P 0.39830 0.36860 0.25000 0.49600 0.00375
O1 0.32230 0.48280 0.25000 0.49200 0.00532
O2 0.58980 0.46380 0.25000 0.49900 0.01779
O3 0.34120 0.25580 0.06950 1.00000 0.01360
F 0.00000 0.00000 0.25000 0.16900 0.05181

loop_
_cod_related_entry_id
_cod_related_entry_database
_cod_related_entry_code
1 AMCSD 0014388
